data_7040993
loop_
_publ_author_name
'Tong, Peng'
'Xie, Wenjie'
'Yang, Dawei'
'Wang, Baomin'
'Ji, Xiaoxiao'
'Li, Jianzhe'
'Qu, Jingping'

_publ_section_title
;
 Structural characterization and proton reduction electrocatalysis of
 thiolate-bridged bimetallic (CoCo and CoFe) complexes.
;
_journal_issue 46
_journal_name_full 'Dalton transactions (Cambridge, England : 2003)'
_journal_page_first 18559
_journal_page_last 18565
_journal_paper_doi 10.1039/c6dt03275c
_journal_volume 45
_journal_year 2016
_chemical_formula_sum 'C27 H36 Cl2 Co2 F6 I P S2'
_chemical_formula_weight 885.31
_chemical_name_systematic
; 
 ? 
;
_space_group_IT_number 14
_symmetry_cell_setting monoclinic
_symmetry_space_group_name_Hall '-P 2ybc'
_symmetry_space_group_name_H-M 'P 1 21/c 1'
_atom_sites_solution_hydrogens geom
_atom_sites_solution_primary direct
_atom_sites_solution_secondary difmap
_audit_block_doi 10.5517/cc14cn16
_audit_creation_method SHELXL-97
_audit_update_record
;
2015-03-13 deposited with the CCDC.
2016-10-18 downloaded from the CCDC.
;
_cell_angle_alpha 90.00
_cell_angle_beta 93.701(2)
_cell_angle_gamma 90.00
_cell_formula_units_Z 4
_cell_length_a 8.6584(9)
_cell_length_b 14.3968(15)
_cell_length_c 27.102(3)
_cell_measurement_temperature 220(2)
_cell_volume 3371.3(6)
_computing_cell_refinement 'Bruker SMART'
_computing_data_collection 'Bruker SMART'
_computing_data_reduction 'Bruker SAINT'
_computing_molecular_graphics 'Bruker SHELXTL'
_computing_publication_material 'Bruker SHELXTL'
_computing_structure_refinement 'Bruker SHELXTL'
_computing_structure_solution 'Bruker SHELXTL'
_diffrn_ambient_temperature 220(2)
_diffrn_measured_fraction_theta_full 0.977
_diffrn_measured_fraction_theta_max 0.977
_diffrn_measurement_device_type 'CCD area detector'
_diffrn_measurement_method 'phi and omega scans'
_diffrn_radiation_monochromator graphite
_diffrn_radiation_source 'fine-focus sealed tube'
_diffrn_radiation_type MoK\a
_diffrn_radiation_wavelength 0.71073
_diffrn_reflns_av_R_equivalents 0.0376
_diffrn_reflns_av_sigmaI/netI 0.0328
_diffrn_reflns_limit_h_max 10
_diffrn_reflns_limit_h_min -10
_diffrn_reflns_limit_k_max 16
_diffrn_reflns_limit_k_min -17
_diffrn_reflns_limit_l_max 32
_diffrn_reflns_limit_l_min -32
_diffrn_reflns_number 29822
_diffrn_reflns_theta_full 25.03
_diffrn_reflns_theta_max 25.03
_diffrn_reflns_theta_min 2.36
_exptl_absorpt_coefficient_mu 2.281
_exptl_absorpt_correction_T_max 0.5676
_exptl_absorpt_correction_T_min 0.5110
_exptl_absorpt_correction_type empirical
_exptl_absorpt_process_details SADABS
_exptl_crystal_colour BLACK
_exptl_crystal_density_diffrn 1.744
_exptl_crystal_density_method 'not measured'
_exptl_crystal_description block
_exptl_crystal_F_000 1760
_exptl_crystal_size_max 0.34
_exptl_crystal_size_mid 0.32
_exptl_crystal_size_min 0.28
_refine_diff_density_max 1.194
_refine_diff_density_min -1.170
_refine_diff_density_rms 0.132
_refine_ls_extinction_method none
_refine_ls_goodness_of_fit_ref 1.014
_refine_ls_hydrogen_treatment 'riding mode'
_refine_ls_matrix_type full
_refine_ls_number_parameters 435
_refine_ls_number_reflns 5819
_refine_ls_number_restraints 467
_refine_ls_restrained_S_all 0.989
_refine_ls_R_factor_all 0.0893
_refine_ls_R_factor_gt 0.0772
_refine_ls_shift/su_max 0.004
_refine_ls_shift/su_mean 0.000
_refine_ls_structure_factor_coef Fsqd
_refine_ls_weighting_details 'calc w=1/[\s^2^(Fo^2^)+(0.0200P)^2^+76.0000P] where P=(Fo^2^+2Fc^2^)/3'
_refine_ls_weighting_scheme calc
_refine_ls_wR_factor_gt 0.1637
_refine_ls_wR_factor_ref 0.1699
_reflns_number_gt 5036
_reflns_number_total 5819
_reflns_threshold_expression >2sigma(I)
_cod_data_source_file c6dt03275c2.cif
_cod_data_source_block x
_cod_depositor_comments 'Adding full bibliography for 7040990--7040994.cif.'
_cod_original_sg_symbol_H-M 'P21/c   '
_cod_database_code 7040993

loop_
_symmetry_equiv_pos_as_xyz
'x, y, z'
'-x, y+1/2, -z+1/2'
'-x, -y, -z'
'x, -y-1/2, z-1/2'

loop_
_atom_site_label
_atom_site_type_symbol
_atom_site_fract_x
_atom_site_fract_y
_atom_site_fract_z
_atom_site_U_iso_or_equiv
_atom_site_adp_type
_atom_site_occupancy
_atom_site_symmetry_multiplicity
_atom_site_calc_flag
_atom_site_refinement_flags
_atom_site_disorder_assembly
_atom_site_disorder_group
I1 I 0.87936(8) 0.63589(5) 0.44277(3) 0.0495(2) Uani 1 1 d . . .
Co1 Co 0.68315(13) 0.54115(8) 0.38707(4) 0.0254(3) Uani 1 1 d . . .
Co2 Co 0.68765(13) 0.74668(8) 0.39608(4) 0.0265(3) Uani 1 1 d . . .
S1 S 0.6929(2) 0.65339(16) 0.32790(8) 0.0304(5) Uani 1 1 d . . .
S2 S 0.4989(3) 0.64181(16) 0.41053(8) 0.0319(5) Uani 1 1 d . . .
C1 C 0.5802(12) 0.4312(7) 0.3500(4) 0.042(2) Uani 1 1 d . . .
C2 C 0.5604(11) 0.4206(6) 0.4012(4) 0.036(2) Uani 1 1 d . . .
C3 C 0.7099(11) 0.4175(6) 0.4264(3) 0.034(2) Uani 1 1 d . . .
C4 C 0.8211(10) 0.4231(7) 0.3906(4) 0.036(2) Uani 1 1 d . . .
C5 C 0.7441(13) 0.4303(7) 0.3433(4) 0.044(2) Uani 1 1 d . . .
C6 C 0.4556(16) 0.4303(8) 0.3090(5) 0.075(4) Uani 1 1 d . . .
H6A H 0.4247 0.3667 0.3018 0.112 Uiso 1 1 calc R . .
H6B H 0.4944 0.4583 0.2797 0.112 Uiso 1 1 calc R . .
H6C H 0.3671 0.4653 0.3190 0.112 Uiso 1 1 calc R . .
C7 C 0.4104(13) 0.4112(8) 0.4248(6) 0.070(4) Uani 1 1 d . . .
H7A H 0.3768 0.3469 0.4231 0.106 Uiso 1 1 calc R . .
H7B H 0.3331 0.4501 0.4075 0.106 Uiso 1 1 calc R . .
H7C H 0.4235 0.4304 0.4591 0.106 Uiso 1 1 calc R . .
C8 C 0.7434(15) 0.4031(8) 0.4807(4) 0.057(3) Uani 1 1 d . . .
H8A H 0.7828 0.3407 0.4866 0.085 Uiso 1 1 calc R . .
H8B H 0.6491 0.4113 0.4976 0.085 Uiso 1 1 calc R . .
H8C H 0.8201 0.4479 0.4931 0.085 Uiso 1 1 calc R . .
C9 C 0.9909(12) 0.4136(8) 0.4004(5) 0.060(3) Uani 1 1 d . . .
H9A H 1.0200 0.3489 0.3977 0.089 Uiso 1 1 calc R . .
H9B H 1.0203 0.4360 0.4334 0.089 Uiso 1 1 calc R . .
H9C H 1.0435 0.4500 0.3764 0.089 Uiso 1 1 calc R . .
C10 C 0.8153(18) 0.4336(9) 0.2948(4) 0.075(4) Uani 1 1 d . . .
H10A H 0.8191 0.3714 0.2812 0.113 Uiso 1 1 calc R . .
H10B H 0.9194 0.4583 0.2994 0.113 Uiso 1 1 calc R . .
H10C H 0.7537 0.4732 0.2723 0.113 Uiso 1 1 calc R . .
C11 C 0.5922(12) 0.8671(6) 0.3676(4) 0.041(2) Uani 1 1 d . . .
C12 C 0.5702(11) 0.8617(7) 0.4191(4) 0.039(2) Uani 1 1 d . . .
C13 C 0.7142(11) 0.8586(7) 0.4452(3) 0.036(2) Uani 1 1 d . . .
C14 C 0.8297(11) 0.8635(6) 0.4094(4) 0.040(2) Uani 1 1 d . . .
C15 C 0.7530(13) 0.8684(7) 0.3625(4) 0.047(3) Uani 1 1 d . . .
C16 C 0.4686(15) 0.8806(8) 0.3267(5) 0.064(4) Uani 1 1 d . . .
H16A H 0.4558 0.9465 0.3199 0.096 Uiso 1 1 calc R . .
H16B H 0.3717 0.8551 0.3366 0.096 Uiso 1 1 calc R . .
H16C H 0.4984 0.8492 0.2971 0.096 Uiso 1 1 calc R . .
C17 C 0.4132(13) 0.8653(9) 0.4405(5) 0.070(4) Uani 1 1 d . . .
H17A H 0.3792 0.9294 0.4422 0.105 Uiso 1 1 calc R . .
H17B H 0.4204 0.8387 0.4735 0.105 Uiso 1 1 calc R . .
H17C H 0.3392 0.8301 0.4196 0.105 Uiso 1 1 calc R . .
C18 C 0.7436(17) 0.8574(9) 0.5005(4) 0.070(4) Uani 1 1 d . . .
H18A H 0.7362 0.9201 0.5132 0.104 Uiso 1 1 calc R . .
H18B H 0.8464 0.8331 0.5089 0.104 Uiso 1 1 calc R . .
H18C H 0.6673 0.8183 0.5149 0.104 Uiso 1 1 calc R . .
C19 C 1.0013(13) 0.8695(9) 0.4216(6) 0.072(4) Uani 1 1 d . . .
H19A H 1.0326 0.9342 0.4229 0.107 Uiso 1 1 calc R . .
H19B H 1.0554 0.8377 0.3963 0.107 Uiso 1 1 calc R . .
H19C H 1.0265 0.8405 0.4534 0.107 Uiso 1 1 calc R . .
C20 C 0.8315(18) 0.8786(8) 0.3144(5) 0.074(4) Uani 1 1 d . . .
H20A H 0.8251 0.9427 0.3035 0.111 Uiso 1 1 calc R . .
H20B H 0.7804 0.8390 0.2894 0.111 Uiso 1 1 calc R . .
H20C H 0.9393 0.8606 0.3194 0.111 Uiso 1 1 calc R . .
C21 C 0.4886(11) 0.6558(6) 0.3113(3) 0.036(2) Uani 1 1 d . . .
C22 C 0.4242(14) 0.6608(7) 0.2642(4) 0.052(3) Uani 1 1 d . . .
H22A H 0.4868 0.6644 0.2372 0.062 Uiso 1 1 calc R . .
C23 C 0.2614(16) 0.6603(9) 0.2568(5) 0.071(4) Uani 1 1 d . . .
H23A H 0.2150 0.6617 0.2245 0.085 Uiso 1 1 calc R . .
C24 C 0.1726(14) 0.6580(9) 0.2954(6) 0.070(4) Uani 1 1 d . . .
H24A H 0.0645 0.6610 0.2898 0.084 Uiso 1 1 calc R . .
C25 C 0.2365(11) 0.6511(8) 0.3436(5) 0.053(3) Uani 1 1 d . . .
H25A H 0.1729 0.6468 0.3703 0.064 Uiso 1 1 calc R . .
C26 C 0.3957(10) 0.6509(7) 0.3513(4) 0.035(2) Uani 1 1 d . . .
P1 P 0.3137(5) 0.6421(2) 0.09873(14) 0.0667(10) Uani 1 1 d . . .
F1 F 0.185(2) 0.5812(11) 0.1198(7) 0.117(7) Uani 0.541(13) 1 d PDU A 1
F2 F 0.4310(19) 0.7086(11) 0.0762(8) 0.104(7) Uani 0.541(13) 1 d PDU A 1
F3 F 0.435(2) 0.5958(14) 0.1309(9) 0.148(8) Uani 0.541(13) 1 d PDU A 1
F4 F 0.177(2) 0.6905(14) 0.0643(9) 0.135(7) Uani 0.541(13) 1 d PDU A 1
F5 F 0.276(3) 0.7187(10) 0.1379(7) 0.122(7) Uani 0.541(13) 1 d PDU A 1
F6 F 0.325(3) 0.5724(10) 0.0569(6) 0.104(6) Uani 0.541(13) 1 d PDU A 1
F1' F 0.288(3) 0.5806(11) 0.1432(6) 0.113(7) Uani 0.459(13) 1 d PDU A 2
F2' F 0.368(3) 0.7100(13) 0.0574(7) 0.112(8) Uani 0.459(13) 1 d PDU A 2
F3' F 0.452(3) 0.5747(14) 0.0873(11) 0.117(7) Uani 0.459(13) 1 d PDU A 2
F4' F 0.185(2) 0.7068(13) 0.1112(11) 0.109(7) Uani 0.459(13) 1 d PDU A 2
F5' F 0.438(3) 0.6998(15) 0.1368(8) 0.125(8) Uani 0.459(13) 1 d PDU A 2
F6' F 0.211(3) 0.5915(18) 0.0658(9) 0.129(8) Uani 0.459(13) 1 d PDU A 2
Cl1 Cl 0.8438(8) 0.5486(4) 0.1732(3) 0.160(3) Uani 1 1 d . . .
Cl2 Cl 0.8446(6) 0.7406(3) 0.19233(18) 0.1076(15) Uani 1 1 d . . .
C101 C 0.8249(15) 0.6554(9) 0.1490(5) 0.069(4) Uani 1 1 d . . .
H10D H 0.7228 0.6608 0.1314 0.083 Uiso 1 1 calc R . .
H10E H 0.9031 0.6642 0.1248 0.083 Uiso 1 1 calc R . .

loop_
_atom_site_aniso_label
_atom_site_aniso_U_11
_atom_site_aniso_U_22
_atom_site_aniso_U_33
_atom_site_aniso_U_23
_atom_site_aniso_U_13
_atom_site_aniso_U_12
I1 0.0481(4) 0.0395(4) 0.0577(4) -0.0009(3) -0.0220(3) 0.0004(3)
Co1 0.0262(6) 0.0245(6) 0.0255(6) -0.0016(5) 0.0007(5) 0.0001(5)
Co2 0.0281(6) 0.0258(6) 0.0258(6) -0.0009(5) 0.0032(5) -0.0012(5)
S1 0.0327(11) 0.0321(12) 0.0272(11) -0.0008(9) 0.0092(9) -0.0016(9)
S2 0.0336(11) 0.0318(12) 0.0315(11) 0.0006(10) 0.0114(9) -0.0019(10)
C1 0.047(6) 0.028(5) 0.049(6) -0.008(4) -0.015(5) -0.001(4)
C2 0.037(5) 0.019(4) 0.054(6) -0.004(4) 0.007(4) 0.000(4)
C3 0.043(5) 0.026(5) 0.033(5) 0.002(4) 0.004(4) 0.001(4)
C4 0.029(5) 0.030(5) 0.050(6) -0.003(4) 0.002(4) 0.003(4)
C5 0.060(7) 0.035(6) 0.036(5) -0.012(4) 0.010(5) 0.000(5)
C6 0.086(9) 0.039(7) 0.092(10) -0.013(6) -0.057(8) 0.006(6)
C7 0.045(7) 0.046(7) 0.124(12) 0.002(7) 0.030(7) -0.016(6)
C8 0.085(9) 0.046(7) 0.039(6) 0.013(5) -0.001(6) 0.000(6)
C9 0.038(6) 0.049(7) 0.091(9) -0.014(7) 0.007(6) 0.007(5)
C10 0.127(12) 0.056(8) 0.047(7) -0.004(6) 0.035(8) 0.022(8)
C11 0.051(6) 0.023(5) 0.046(6) 0.002(4) -0.005(5) -0.004(4)
C12 0.039(5) 0.030(5) 0.050(6) -0.007(5) 0.010(4) 0.001(4)
C13 0.049(6) 0.029(5) 0.030(5) -0.014(4) 0.010(4) -0.004(4)
C14 0.042(5) 0.022(5) 0.056(6) -0.003(5) 0.001(5) -0.009(4)
C15 0.065(7) 0.028(5) 0.049(6) -0.005(5) 0.017(5) -0.002(5)
C16 0.087(9) 0.031(6) 0.070(8) 0.006(5) -0.029(7) 0.016(6)
C17 0.054(7) 0.054(7) 0.105(11) -0.012(7) 0.030(7) 0.007(6)
C18 0.108(11) 0.055(8) 0.045(7) -0.019(6) -0.008(7) 0.004(7)
C19 0.042(6) 0.048(7) 0.125(12) -0.001(8) -0.003(7) -0.019(6)
C20 0.128(12) 0.039(7) 0.060(8) 0.004(6) 0.040(8) -0.009(7)
C21 0.036(5) 0.033(5) 0.036(5) 0.006(4) -0.010(4) 0.000(4)
C22 0.075(8) 0.036(6) 0.041(6) -0.002(5) -0.013(5) -0.002(5)
C23 0.075(9) 0.066(9) 0.065(8) 0.002(7) -0.046(7) 0.004(7)
C24 0.036(6) 0.068(9) 0.101(11) -0.007(8) -0.029(7) 0.007(6)
C25 0.029(5) 0.044(6) 0.086(9) -0.005(6) -0.001(5) 0.006(5)
C26 0.027(4) 0.032(5) 0.047(6) 0.003(4) -0.005(4) -0.002(4)
P1 0.101(3) 0.0291(15) 0.074(2) -0.0011(16) 0.037(2) 0.0017(17)
F1 0.117(14) 0.080(11) 0.161(17) 0.036(12) 0.071(12) -0.018(11)
F2 0.101(12) 0.045(9) 0.172(18) -0.001(11) 0.056(12) -0.022(8)
F3 0.141(15) 0.122(15) 0.173(17) -0.017(14) -0.066(14) 0.061(13)
F4 0.139(15) 0.095(13) 0.166(17) 0.028(13) -0.029(14) -0.009(12)
F5 0.23(2) 0.037(8) 0.104(13) -0.017(9) 0.039(14) -0.002(12)
F6 0.169(17) 0.051(9) 0.096(11) -0.009(8) 0.050(12) -0.020(11)
F1' 0.187(19) 0.063(11) 0.094(13) 0.024(10) 0.053(14) 0.022(14)
F2' 0.19(2) 0.063(12) 0.088(13) 0.014(10) 0.058(14) -0.005(14)
F3' 0.118(15) 0.086(13) 0.157(18) 0.007(13) 0.074(14) 0.010(12)
F4' 0.092(13) 0.053(11) 0.19(2) -0.026(14) 0.049(14) 0.007(10)
F5' 0.140(16) 0.093(14) 0.135(16) 0.032(12) -0.034(14) -0.048(13)
F6' 0.101(14) 0.130(16) 0.148(17) 0.004(15) -0.054(13) -0.063(13)
Cl1 0.152(5) 0.070(3) 0.266(8) 0.023(4) 0.072(5) 0.002(3)
Cl2 0.118(4) 0.095(3) 0.112(3) -0.017(3) 0.020(3) 0.006(3)
C101 0.061(8) 0.069(9) 0.075(9) 0.002(7) -0.001(7) -0.005(7)

loop_
_atom_type_symbol
_atom_type_description
_atom_type_scat_dispersion_real
_atom_type_scat_dispersion_imag
_atom_type_scat_source
C C 0.0033 0.0016 'International Tables Vol C Tables 4.2.6.8 and 6.1.1.4'
H H 0.0000 0.0000 'International Tables Vol C Tables 4.2.6.8 and 6.1.1.4'
Cl Cl 0.1484 0.1585 'International Tables Vol C Tables 4.2.6.8 and 6.1.1.4'
Co Co 0.3494 0.9721 'International Tables Vol C Tables 4.2.6.8 and 6.1.1.4'
F F 0.0171 0.0103 'International Tables Vol C Tables 4.2.6.8 and 6.1.1.4'
I I -0.4742 1.8119 'International Tables Vol C Tables 4.2.6.8 and 6.1.1.4'
P P 0.1023 0.0942 'International Tables Vol C Tables 4.2.6.8 and 6.1.1.4'
S S 0.1246 0.1234 'International Tables Vol C Tables 4.2.6.8 and 6.1.1.4'

loop_
_geom_angle_atom_site_label_1
_geom_angle_atom_site_label_2
_geom_angle_atom_site_label_3
_geom_angle
Co2 I1 Co1 70.22(4)
C1 Co1 C4 67.7(4)
C1 Co1 C5 40.9(4)
C4 Co1 C5 39.7(4)
C1 Co1 C3 67.7(4)
C4 Co1 C3 39.8(4)
C5 Co1 C3 67.1(4)
C1 Co1 C2 40.2(4)
C4 Co1 C2 66.9(4)
C5 Co1 C2 67.5(4)
C3 Co1 C2 40.0(4)
C1 Co1 S2 109.8(3)
C4 Co1 S2 156.9(3)
C5 Co1 S2 149.0(3)
C3 Co1 S2 117.3(3)
C2 Co1 S2 96.0(3)
C1 Co1 S1 103.7(3)
C4 Co1 S1 124.4(3)
C5 Co1 S1 96.9(3)
C3 Co1 S1 163.4(3)
C2 Co1 S1 139.6(3)
S2 Co1 S1 78.69(9)
C1 Co1 I1 160.4(3)
C4 Co1 I1 92.9(3)
C5 Co1 I1 123.8(3)
C3 Co1 I1 96.0(3)
C2 Co1 I1 130.9(3)
S2 Co1 I1 86.98(7)
S1 Co1 I1 89.09(7)
C1 Co1 Co2 144.4(3)
C4 Co1 Co2 143.9(3)
C5 Co1 Co2 144.1(3)
C3 Co1 Co2 144.1(3)
C2 Co1 Co2 145.0(3)
S2 Co1 Co2 49.33(6)
S1 Co1 Co2 49.55(6)
I1 Co1 Co2 54.69(3)
C11 Co2 C12 40.5(4)
C11 Co2 C15 40.0(4)
C12 Co2 C15 66.9(4)
C11 Co2 C13 67.3(4)
C12 Co2 C13 39.2(4)
C15 Co2 C13 66.8(4)
C11 Co2 C14 66.7(4)
C12 Co2 C14 66.4(4)
C15 Co2 C14 39.1(4)
C13 Co2 C14 40.2(4)
C11 Co2 S2 110.4(3)
C12 Co2 S2 96.1(3)
C15 Co2 S2 148.9(3)
C13 Co2 S2 116.9(3)
C14 Co2 S2 156.9(3)
C11 Co2 S1 102.8(3)
C12 Co2 S1 138.8(3)
C15 Co2 S1 97.0(3)
C13 Co2 S1 163.5(3)
C14 Co2 S1 124.5(3)
S2 Co2 S1 78.55(9)
C11 Co2 I1 160.1(3)
C12 Co2 I1 131.6(3)
C15 Co2 I1 123.7(3)
C13 Co2 I1 97.1(3)
C14 Co2 I1 93.4(3)
S2 Co2 I1 87.24(7)
S1 Co2 I1 89.28(7)
C11 Co2 Co1 144.0(3)
C12 Co2 Co1 145.2(3)
C15 Co2 Co1 144.1(3)
C13 Co2 Co1 145.1(3)
C14 Co2 Co1 144.7(3)
S2 Co2 Co1 49.29(7)
S1 Co2 Co1 49.40(6)
I1 Co2 Co1 55.08(3)
C21 S1 Co1 96.3(3)
C21 S1 Co2 96.9(3)
Co1 S1 Co2 81.05(8)
C26 S2 Co1 96.6(3)
C26 S2 Co2 96.9(3)
Co1 S2 Co2 81.39(8)
C2 C1 C5 107.7(8)
C2 C1 C6 126.8(11)
C5 C1 C6 125.0(11)
C2 C1 Co1 71.3(5)
C5 C1 Co1 70.6(5)
C6 C1 Co1 129.8(7)
C3 C2 C1 108.0(8)
C3 C2 C7 125.6(10)
C1 C2 C7 126.4(10)
C3 C2 Co1 69.9(5)
C1 C2 Co1 68.6(5)
C7 C2 Co1 128.6(7)
C4 C3 C2 107.9(8)
C4 C3 C8 125.9(9)
C2 C3 C8 126.0(9)
C4 C3 Co1 70.0(5)
C2 C3 Co1 70.1(5)
C8 C3 Co1 129.1(7)
C5 C4 C3 109.0(8)
C5 C4 C9 125.1(10)
C3 C4 C9 125.6(10)
C5 C4 Co1 70.2(6)
C3 C4 Co1 70.3(5)
C9 C4 Co1 130.1(7)
C4 C5 C1 107.3(8)
C4 C5 C10 127.4(11)
C1 C5 C10 125.3(11)
C4 C5 Co1 70.1(5)
C1 C5 Co1 68.5(5)
C10 C5 Co1 127.9(8)
C1 C6 H6A 109.5
C1 C6 H6B 109.5
H6A C6 H6B 109.5
C1 C6 H6C 109.5
H6A C6 H6C 109.5
H6B C6 H6C 109.5
C2 C7 H7A 109.5
C2 C7 H7B 109.5
H7A C7 H7B 109.5
C2 C7 H7C 109.5
H7A C7 H7C 109.5
H7B C7 H7C 109.5
C3 C8 H8A 109.5
C3 C8 H8B 109.5
H8A C8 H8B 109.5
C3 C8 H8C 109.5
H8A C8 H8C 109.5
H8B C8 H8C 109.5
C4 C9 H9A 109.5
C4 C9 H9B 109.5
H9A C9 H9B 109.5
C4 C9 H9C 109.5
H9A C9 H9C 109.5
H9B C9 H9C 109.5
C5 C10 H10A 109.5
C5 C10 H10B 109.5
H10A C10 H10B 109.5
C5 C10 H10C 109.5
H10A C10 H10C 109.5
H10B C10 H10C 109.5
C15 C11 C12 107.1(9)
C15 C11 C16 125.9(10)
C12 C11 C16 126.6(10)
C15 C11 Co2 70.8(6)
C12 C11 Co2 70.1(6)
C16 C11 Co2 129.7(7)
C13 C12 C11 109.1(8)
C13 C12 C17 127.1(10)
C11 C12 C17 123.7(10)
C13 C12 Co2 71.7(5)
C11 C12 Co2 69.4(5)
C17 C12 Co2 128.1(8)
C12 C13 C14 107.1(8)
C12 C13 C18 126.5(10)
C14 C13 C18 126.3(10)
C12 C13 Co2 69.1(5)
C14 C13 Co2 70.3(5)
C18 C13 Co2 129.0(8)
C15 C14 C13 107.8(9)
C15 C14 C19 127.0(10)
C13 C14 C19 125.1(10)
C15 C14 Co2 69.3(6)
C13 C14 Co2 69.6(5)
C19 C14 Co2 130.0(8)
C14 C15 C11 108.9(9)
C14 C15 C20 125.0(11)
C11 C15 C20 126.0(11)
C14 C15 Co2 71.6(6)
C11 C15 Co2 69.2(6)
C20 C15 Co2 127.7(7)
C11 C16 H16A 109.5
C11 C16 H16B 109.5
H16A C16 H16B 109.5
C11 C16 H16C 109.5
H16A C16 H16C 109.5
H16B C16 H16C 109.5
C12 C17 H17A 109.5
C12 C17 H17B 109.5
H17A C17 H17B 109.5
C12 C17 H17C 109.5
H17A C17 H17C 109.5
H17B C17 H17C 109.5
C13 C18 H18A 109.5
C13 C18 H18B 109.5
H18A C18 H18B 109.5
C13 C18 H18C 109.5
H18A C18 H18C 109.5
H18B C18 H18C 109.5
C14 C19 H19A 109.5
C14 C19 H19B 109.5
H19A C19 H19B 109.5
C14 C19 H19C 109.5
H19A C19 H19C 109.5
H19B C19 H19C 109.5
C15 C20 H20A 109.5
C15 C20 H20B 109.5
H20A C20 H20B 109.5
C15 C20 H20C 109.5
H20A C20 H20C 109.5
H20B C20 H20C 109.5
C22 C21 C26 120.7(9)
C22 C21 S1 124.9(9)
C26 C21 S1 114.4(6)
C21 C22 C23 118.6(12)
C21 C22 H22A 120.7
C23 C22 H22A 120.7
C24 C23 C22 120.5(11)
C24 C23 H23A 119.8
C22 C23 H23A 119.8
C23 C24 C25 121.5(11)
C23 C24 H24A 119.2
C25 C24 H24A 119.2
C26 C25 C24 118.4(11)
C26 C25 H25A 120.8
C24 C25 H25A 120.8
C25 C26 C21 120.3(9)
C25 C26 S2 124.8(8)
C21 C26 S2 114.9(6)
F6' P1 F3 122.2(14)
F6' P1 F4' 90.8(17)
F3 P1 F4' 130.8(14)
F6' P1 F6 42.5(12)
F3 P1 F6 93.8(13)
F4' P1 F6 131.2(15)
F6' P1 F1 60.4(11)
F3 P1 F1 91.5(8)
F4' P1 F1 73.2(10)
F6 P1 F1 89.1(7)
F6' P1 F1' 94.7(8)
F3 P1 F1' 53.5(10)
F4' P1 F1' 92.0(8)
F6 P1 F1' 103.1(10)
F1 P1 F1' 40.3(9)
F6' P1 F2' 94.4(9)
F3 P1 F2' 117.6(12)
F4' P1 F2' 92.0(8)
F6 P1 F2' 80.9(11)
F1 P1 F2' 149.7(10)
F1' P1 F2' 170.0(11)
F6' P1 F2 118.1(12)
F3 P1 F2 93.0(8)
F4' P1 F2 102.6(11)
F6 P1 F2 92.2(8)
F1 P1 F2 175.2(9)
F1' P1 F2 143.4(11)
F2' P1 F2 26.6(10)
F6' P1 F5 129.1(17)
F3 P1 F5 95.1(14)
F4' P1 F5 39.6(12)
F6 P1 F5 170.7(15)
F1 P1 F5 87.8(8)
F1' P1 F5 80.0(10)
F2' P1 F5 97.4(11)
F2 P1 F5 90.2(7)
F6' P1 F3' 90.8(16)
F3 P1 F3' 47.5(12)
F4' P1 F3' 178.2(16)
F6 P1 F3' 50.6(12)
F1 P1 F3' 107.0(10)
F1' P1 F3' 87.1(8)
F2' P1 F3' 88.6(8)
F2 P1 F3' 77.3(11)
F5 P1 F3' 138.7(16)
F6' P1 F4 56.8(13)
F3 P1 F4 178.0(11)
F4' P1 F4 48.5(12)
F6 P1 F4 86.3(13)
F1 P1 F4 86.6(7)
F1' P1 F4 124.6(10)
F2' P1 F4 64.4(10)
F2 P1 F4 89.0(8)
F5 P1 F4 84.8(13)
F3' P1 F4 133.2(15)
F6' P1 F5' 178.6(18)
F3 P1 F5' 56.9(12)
F4' P1 F5' 90.6(14)
F6 P1 F5' 136.1(15)
F1 P1 F5' 120.3(10)
F1' P1 F5' 85.5(8)
F2' P1 F5' 85.3(7)
F2 P1 F5' 61.3(10)
F5 P1 F5' 52.4(12)
F3' P1 F5' 87.8(16)
F4 P1 F5' 124.2(12)
Cl1 C101 Cl2 112.8(8)
Cl1 C101 H10D 109.0
Cl2 C101 H10D 109.0
Cl1 C101 H10E 109.0
Cl2 C101 H10E 109.0
H10D C101 H10E 107.8

loop_
_geom_bond_atom_site_label_1
_geom_bond_atom_site_label_2
_geom_bond_distance
I1 Co2 2.5748(13)
I1 Co1 2.5872(13)
Co1 C1 2.049(9)
Co1 C4 2.076(9)
Co1 C5 2.078(10)
Co1 C3 2.080(9)
Co1 C2 2.084(9)
Co1 S2 2.276(3)
Co1 S1 2.282(2)
Co1 Co2 2.9691(16)
Co2 C11 2.049(10)
Co2 C12 2.060(9)
Co2 C15 2.071(10)
Co2 C13 2.092(9)
Co2 C14 2.101(9)
Co2 S2 2.278(3)
Co2 S1 2.287(2)
S1 C21 1.797(9)
S2 C26 1.792(9)
C1 C2 1.419(14)
C1 C5 1.443(14)
C1 C6 1.497(13)
C2 C3 1.424(13)
C2 C7 1.490(14)
C3 C4 1.414(13)
C3 C8 1.495(13)
C4 C5 1.409(14)
C4 C9 1.484(13)
C5 C10 1.487(15)
C6 H6A 0.9700
C6 H6B 0.9700
C6 H6C 0.9700
C7 H7A 0.9700
C7 H7B 0.9700
C7 H7C 0.9700
C8 H8A 0.9700
C8 H8B 0.9700
C8 H8C 0.9700
C9 H9A 0.9700
C9 H9B 0.9700
C9 H9C 0.9700
C10 H10A 0.9700
C10 H10B 0.9700
C10 H10C 0.9700
C11 C15 1.408(15)
C11 C12 1.422(14)
C11 C16 1.503(14)
C12 C13 1.393(13)
C12 C17 1.514(14)
C13 C14 1.440(13)
C13 C18 1.504(14)
C14 C15 1.398(14)
C14 C19 1.503(14)
C15 C20 1.515(15)
C16 H16A 0.9700
C16 H16B 0.9700
C16 H16C 0.9700
C17 H17A 0.9700
C17 H17B 0.9700
C17 H17C 0.9700
C18 H18A 0.9700
C18 H18B 0.9700
C18 H18C 0.9700
C19 H19A 0.9700
C19 H19B 0.9700
C19 H19C 0.9700
C20 H20A 0.9700
C20 H20B 0.9700
C20 H20C 0.9700
C21 C22 1.361(13)
C21 C26 1.392(13)
C22 C23 1.410(17)
C22 H22A 0.9400
C23 C24 1.340(19)
C23 H23A 0.9400
C24 C25 1.388(17)
C24 H24A 0.9400
C25 C26 1.381(13)
C25 H25A 0.9400
P1 F6' 1.422(15)
P1 F3 1.480(14)
P1 F4' 1.507(15)
P1 F6 1.522(13)
P1 F1 1.553(12)
P1 F1' 1.523(14)
P1 F2' 1.583(14)
P1 F2 1.549(13)
P1 F5 1.580(13)
P1 F3' 1.585(15)
P1 F4 1.619(14)
P1 F5' 1.665(15)
Cl1 C101 1.676(14)
Cl2 C101 1.700(14)
C101 H10D 0.9800
C101 H10E 0.9800
